data_7703004
loop_
_publ_author_name
'Kim, Seulgi'
'Park, In-Hyeok'
'Choi, Han-Byeol'
'Ju, Huiyeong'
'Lee, Eunji'
'Herng, Tun Seng'
'Ding, Jun'
'Jung, Jong Hwa'
'Lee, Shim Sung'

_publ_section_title
;
 Formation of a four-bladed waterwheel-type chloro-bridged dicopper(ii)
 complex with dithiamacrocycle via double exo-coordination.
;
_journal_issue 5
_journal_name_full 'Dalton transactions (Cambridge, England : 2003)'
_journal_page_first 1365
_journal_page_last 1369
_journal_paper_doi 10.1039/c9dt04372a
_journal_volume 49
_journal_year 2020
_chemical_formula_sum 'C84 H112 Cl2 Cu2 N2 O26 S8'
_chemical_formula_weight 2020.21
_space_group_crystal_system tetragonal
_space_group_IT_number 87
_space_group_name_Hall '-I 4'
_space_group_name_H-M_alt 'I 4/m'
_atom_sites_solution_hydrogens geom
_audit_creation_method SHELXL-2014/7
_audit_update_record
;
2019-02-21 deposited with the CCDC.	2019-12-17 downloaded from the CCDC.
;
_cell_angle_alpha 90
_cell_angle_beta 90
_cell_angle_gamma 90
_cell_formula_units_Z 2
_cell_length_a 16.627(9)
_cell_length_b 16.627(9)
_cell_length_c 19.050(10)
_cell_measurement_reflns_used 1445
_cell_measurement_temperature 173(2)
_cell_measurement_theta_max 21.54
_cell_measurement_theta_min 2.45
_cell_volume 5267(5)
_computing_cell_refinement 'Bruker SAINT'
_computing_data_collection 'Bruker APEX2'
_computing_data_reduction 'Bruker SAINT'
_computing_molecular_graphics 'Bruker SHELXTL'
_computing_publication_material 'Bruker SHELXTL'
_computing_structure_refinement 'SHELXL-2014/7 (Sheldrick, 2014)'
_computing_structure_solution 'SHELXL-2014/7 (Sheldrick, 2014)'
_diffrn_ambient_temperature 173(2)
_diffrn_measured_fraction_theta_full 0.999
_diffrn_measured_fraction_theta_max 0.999
_diffrn_measurement_device_type 'Bruker APEX-II CCD'
_diffrn_measurement_method '\f and \w scans'
_diffrn_radiation_type MoK\a
_diffrn_radiation_wavelength 0.71073
_diffrn_reflns_av_R_equivalents 0.0757
_diffrn_reflns_av_unetI/netI 0.0780
_diffrn_reflns_Laue_measured_fraction_full 0.999
_diffrn_reflns_Laue_measured_fraction_max 0.999
_diffrn_reflns_limit_h_max 12
_diffrn_reflns_limit_h_min -20
_diffrn_reflns_limit_k_max 20
_diffrn_reflns_limit_k_min -20
_diffrn_reflns_limit_l_max 20
_diffrn_reflns_limit_l_min -23
_diffrn_reflns_number 11089
_diffrn_reflns_point_group_measured_fraction_full 0.999
_diffrn_reflns_point_group_measured_fraction_max 0.999
_diffrn_reflns_theta_full 25.242
_diffrn_reflns_theta_max 25.978
_diffrn_reflns_theta_min 1.626
_exptl_absorpt_coefficient_mu 0.679
_exptl_absorpt_correction_T_max 0.97
_exptl_absorpt_correction_T_min 0.91
_exptl_absorpt_correction_type multi-scan
_exptl_absorpt_process_details SADABS
_exptl_crystal_colour blue
_exptl_crystal_density_diffrn 1.274
_exptl_crystal_description plate
_exptl_crystal_F_000 2116
_exptl_crystal_size_max 0.147
_exptl_crystal_size_mid 0.107
_exptl_crystal_size_min 0.042
_refine_diff_density_max 0.988
_refine_diff_density_min -0.453
_refine_diff_density_rms 0.110
_refine_ls_extinction_method none
_refine_ls_goodness_of_fit_ref 1.045
_refine_ls_hydrogen_treatment constr
_refine_ls_matrix_type full
_refine_ls_number_parameters 152
_refine_ls_number_reflns 2677
_refine_ls_number_restraints 21
_refine_ls_restrained_S_all 1.044
_refine_ls_R_factor_all 0.1124
_refine_ls_R_factor_gt 0.0696
_refine_ls_shift/su_max 0.001
_refine_ls_shift/su_mean 0.000
_refine_ls_structure_factor_coef Fsqd
_refine_ls_weighting_details 'w=1/[\s^2^(Fo^2^)+(0.1315P)^2^] where P=(Fo^2^+2Fc^2^)/3'
_refine_ls_weighting_scheme calc
_refine_ls_wR_factor_gt 0.1995
_refine_ls_wR_factor_ref 0.2234
_reflns_Friedel_coverage 0.000
_reflns_number_gt 1682
_reflns_number_total 2677
_reflns_threshold_expression 'I > 2\s(I)'
_cod_data_source_file c9dt04372a2.cif
_cod_data_source_block 2_sq
_cod_depositor_comments 'Adding full bibliography for 7703003--7703006.cif.'
_cod_original_cell_volume 5267(6)
_cod_database_code 7703004
_shelx_shelxl_version_number 2014/7
_shelx_space_group_comment
; 
The symmetry employed for this shelxl refinement is uniquely defined 
by the following loop, which should always be used as a source of 
symmetry information in preference to the above space-group names. 
They are only intended as comments. 
;
_shelx_estimated_absorpt_t_min 0.907
_shelx_estimated_absorpt_t_max 0.972

loop_
_space_group_symop_operation_xyz
'x, y, z'
'-x, -y, z'
'-y, x, z'
'y, -x, z'
'x+1/2, y+1/2, z+1/2'
'-x+1/2, -y+1/2, z+1/2'
'-y+1/2, x+1/2, z+1/2'
'y+1/2, -x+1/2, z+1/2'
'-x, -y, -z'
'x, y, -z'
'y, -x, -z'
'-y, x, -z'
'-x+1/2, -y+1/2, -z+1/2'
'x+1/2, y+1/2, -z+1/2'
'y+1/2, -x+1/2, -z+1/2'
'-y+1/2, x+1/2, -z+1/2'

loop_
_atom_site_label
_atom_site_type_symbol
_atom_site_fract_x
_atom_site_fract_y
_atom_site_fract_z
_atom_site_U_iso_or_equiv
_atom_site_adp_type
_atom_site_occupancy
_atom_site_site_symmetry_order
_atom_site_calc_flag
_atom_site_refinement_flags_posn
_atom_site_refinement_flags_adp
_atom_site_refinement_flags_occupancy
Cu1 Cu 0.5000 0.5000 0.62966(6) 0.0351(4) Uani 1 4 d S T P
Cl1 Cl 0.5000 0.5000 0.5000 0.0393(8) Uani 1 8 d S T P
Cl2 Cl 0.5000 0.5000 0.9216(4) 0.098(2) Uani 0.5 4 d S T P
S1 S 0.43149(9) 0.66643(7) 0.60088(7) 0.0466(4) Uani 1 1 d . . .
O1 O 0.1494(4) 0.7047(5) 0.5000 0.094(2) Uani 1 2 d S T P
O2 O 0.2257(3) 0.6936(3) 0.63808(19) 0.0804(15) Uani 1 1 d . . .
O3 O 0.4947(2) 0.61624(18) 0.64040(16) 0.0429(8) Uani 1 1 d . . .
C1 C 0.1252(5) 0.7461(5) 0.5625(3) 0.100(3) Uani 1 1 d . . .
H1A H 0.0671 0.7590 0.5603 0.120 Uiso 1 1 calc R U .
H1B H 0.1555 0.7971 0.5672 0.120 Uiso 1 1 calc R U .
C2 C 0.1416(5) 0.6936(5) 0.6232(3) 0.096(3) Uani 1 1 d . . .
H2A H 0.1115 0.7131 0.6647 0.116 Uiso 1 1 calc R U .
H2B H 0.1235 0.6382 0.6128 0.116 Uiso 1 1 calc R U .
C3 C 0.2515(4) 0.6572(4) 0.6991(3) 0.0705(19) Uani 1 1 d . . .
C4 C 0.2008(4) 0.6094(4) 0.7405(3) 0.075(2) Uani 1 1 d . . .
H4 H 0.1462 0.6010 0.7277 0.090 Uiso 1 1 calc R U .
C5 C 0.2328(5) 0.5745(4) 0.8012(3) 0.083(2) Uani 1 1 d . . .
H5A H 0.2018 0.5958 0.8415 0.099 Uiso 1 1 calc R U .
H5B H 0.2213 0.5161 0.7987 0.099 Uiso 1 1 calc R U .
C6 C 0.3140(5) 0.5828(5) 0.8176(4) 0.084(2) Uani 1 1 d . . .
H6 H 0.3363 0.5563 0.8574 0.101 Uiso 1 1 calc R U .
C7 C 0.3623(4) 0.6309(4) 0.7745(3) 0.0727(19) Uani 1 1 d . . .
H7 H 0.4174 0.6384 0.7861 0.087 Uiso 1 1 calc R U .
C8 C 0.3314(4) 0.6679(4) 0.7153(3) 0.0669(18) Uani 1 1 d . . .
C9 C 0.3830(4) 0.7217(3) 0.6712(3) 0.0697(19) Uani 1 1 d . . .
H9A H 0.4245 0.7470 0.7012 0.084 Uiso 1 1 calc R U .
H9B H 0.3494 0.7650 0.6509 0.084 Uiso 1 1 calc R U .
C10 C 0.4907(4) 0.7480(3) 0.5673(3) 0.0594(16) Uani 1 1 d . . .
H10A H 0.4549 0.7944 0.5582 0.071 Uiso 1 1 calc R U .
H10B H 0.5298 0.7646 0.6038 0.071 Uiso 1 1 calc R U .
C11 C 0.5366(5) 0.7281(5) 0.5000 0.060(2) Uani 1 2 d S T P
H11A H 0.5497 0.6701 0.5000 0.071 Uiso 1 2 calc R U P
H11B H 0.5880 0.7582 0.5000 0.071 Uiso 1 2 calc R U P
O4 O -0.0571(13) 0.5011(19) 0.6314(12) 0.299(10) Uani 0.5 1 d D U P
O5 O 0.0000 0.5000 0.7500 0.299(10) Uani 1 4 d DS TU P
N1 N 0.0000 0.5000 0.6802(6) 0.197(16) Uani 0.5 2 d DS TU P

loop_
_atom_site_aniso_label
_atom_site_aniso_U_11
_atom_site_aniso_U_22
_atom_site_aniso_U_33
_atom_site_aniso_U_23
_atom_site_aniso_U_13
_atom_site_aniso_U_12
Cu1 0.0315(4) 0.0315(4) 0.0422(7) 0.000 0.000 0.000
Cl1 0.0410(11) 0.0410(11) 0.0360(16) 0.000 0.000 0.000
Cl2 0.108(4) 0.108(4) 0.079(5) 0.000 0.000 0.000
S1 0.0588(8) 0.0361(7) 0.0450(8) -0.0026(6) -0.0001(6) 0.0114(6)
O1 0.107(5) 0.131(6) 0.045(3) 0.000 0.000 0.078(5)
O2 0.091(3) 0.105(4) 0.046(2) 0.010(2) 0.010(2) 0.053(3)
O3 0.0468(19) 0.0342(17) 0.0475(18) -0.0031(15) -0.0054(16) 0.0036(14)
C1 0.106(6) 0.143(7) 0.051(4) -0.004(4) -0.001(4) 0.083(5)
C2 0.088(5) 0.151(7) 0.050(4) -0.001(4) 0.005(3) 0.076(5)
C3 0.086(5) 0.084(5) 0.041(3) 0.000(3) 0.014(3) 0.052(4)
C4 0.076(4) 0.103(5) 0.047(3) -0.010(4) 0.003(3) 0.041(4)
C5 0.102(6) 0.092(5) 0.054(4) -0.004(4) 0.015(4) 0.038(5)
C6 0.105(6) 0.096(5) 0.051(4) 0.003(4) 0.004(4) 0.042(5)
C7 0.084(5) 0.078(5) 0.056(4) -0.004(3) 0.003(4) 0.031(4)
C8 0.085(5) 0.071(4) 0.044(3) -0.004(3) 0.010(3) 0.037(4)
C9 0.105(5) 0.048(3) 0.056(3) -0.012(3) 0.006(4) 0.036(3)
C10 0.094(5) 0.031(3) 0.053(3) -0.002(2) -0.006(3) -0.006(3)
C11 0.084(6) 0.045(4) 0.050(4) 0.000 0.000 -0.021(4)
O4 0.26(2) 0.29(2) 0.35(3) -0.03(3) -0.10(2) -0.02(2)
O5 0.26(2) 0.29(2) 0.35(3) -0.03(3) -0.10(2) -0.02(2)
N1 0.30(4) 0.20(3) 0.098(18) 0.000 0.000 0.04(3)

loop_
_atom_type_symbol
_atom_type_description
_atom_type_scat_dispersion_real
_atom_type_scat_dispersion_imag
_atom_type_scat_source
C C 0.0033 0.0016 'International Tables Vol C Tables 4.2.6.8 and 6.1.1.4'
H H 0.0000 0.0000 'International Tables Vol C Tables 4.2.6.8 and 6.1.1.4'
N N 0.0061 0.0033 'International Tables Vol C Tables 4.2.6.8 and 6.1.1.4'
O O 0.0106 0.0060 'International Tables Vol C Tables 4.2.6.8 and 6.1.1.4'
S S 0.1246 0.1234 'International Tables Vol C Tables 4.2.6.8 and 6.1.1.4'
Cu Cu 0.3201 1.2651 'International Tables Vol C Tables 4.2.6.8 and 6.1.1.4'
Cl Cl 0.1484 0.1585 'International Tables Vol C Tables 4.2.6.8 and 6.1.1.4'

loop_
_geom_angle_atom_site_label_1
_geom_angle_atom_site_label_2
_geom_angle_atom_site_label_3
_geom_angle
_geom_angle_site_symmetry_1
_geom_angle_site_symmetry_3
O3 Cu1 O3 89.37(2) . 4_565
O3 Cu1 O3 89.37(2) . 3_655
O3 Cu1 O3 167.93(19) 4_565 3_655
O3 Cu1 O3 167.92(19) . 2_665
O3 Cu1 O3 89.37(2) 4_565 2_665
O3 Cu1 O3 89.37(2) 3_655 2_665
O3 Cu1 Cl1 96.04(9) . .
O3 Cu1 Cl1 96.04(9) 4_565 .
O3 Cu1 Cl1 96.04(9) 3_655 .
O3 Cu1 Cl1 96.04(9) 2_665 .
Cu1 Cl1 Cu1 180.0 9_666 .
O3 S1 C10 102.1(3) . .
O3 S1 C9 102.5(2) . .
C10 S1 C9 97.2(3) . .
C1 O1 C1 112.4(6) . 10_556
C3 O2 C2 118.2(6) . .
S1 O3 Cu1 121.20(19) . .
O1 C1 C2 108.4(6) . .
O2 C2 C1 109.7(7) . .
C8 C3 O2 115.7(6) . .
C8 C3 C4 121.8(6) . .
O2 C3 C4 122.5(7) . .
C5 C4 C3 118.2(7) . .
C6 C5 C4 120.8(7) . .
C5 C6 C7 118.7(7) . .
C8 C7 C6 121.3(7) . .
C3 C8 C7 119.0(7) . .
C3 C8 C9 120.3(6) . .
C7 C8 C9 120.7(7) . .
C8 C9 S1 111.5(4) . .
C11 C10 S1 114.2(4) . .
C10 C11 C10 114.1(8) . 10_556
O5 O5 N1 0(10) 2_565 15_456
O5 O5 N1 0(10) 2_565 .
N1 O5 N1 180.0 15_456 .
O4 N1 O4 91(2) 2_565 .
O4 N1 O5 134.4(12) 2_565 .
O4 N1 O5 134.4(12) . .
O4 N1 O5 134.4(12) 2_565 2_565
O4 N1 O5 134.4(12) . 2_565
O5 N1 O5 0.0 . 2_565

loop_
_geom_bond_atom_site_label_1
_geom_bond_atom_site_label_2
_geom_bond_distance
_geom_bond_site_symmetry_2
Cu1 O3 1.945(3) .
Cu1 O3 1.946(3) 4_565
Cu1 O3 1.946(3) 3_655
Cu1 O3 1.946(3) 2_665
Cu1 Cl1 2.4699(17) .
Cl1 Cu1 2.4699(18) 9_666
S1 O3 1.539(3) .
S1 C10 1.794(6) .
S1 C9 1.814(6) .
O1 C1 1.434(7) .
O1 C1 1.434(7) 10_556
O2 C3 1.378(7) .
O2 C2 1.426(8) .
C1 C2 1.474(9) .
C3 C8 1.376(10) .
C3 C4 1.402(10) .
C4 C5 1.399(8) .
C5 C6 1.394(10) .
C6 C7 1.400(9) .
C7 C8 1.384(8) .
C8 C9 1.496(9) .
C10 C11 1.528(7) .
C11 C10 1.528(7) 10_556
O4 N1 1.329(11) .
O5 O5 0.0000 2_565
O5 N1 1.329(11) 15_456
O5 N1 1.329(11) .
N1 O4 1.329(11) 2_565
N1 O5 1.329(11) 2_565
